data_7037663
loop_
_publ_author_name
'Cadman, Laura K.'
'Bristow, Jessica K.'
'Stubbs, Naomi E.'
'Tiana, Davide'
'Mahon, Mary F.'
'Walsh, Aron'
'Burrows, Andrew D.'

_publ_section_title
;
 Compositional control of pore geometry in multivariate metal-organic
 frameworks: an experimental and computational study.
;
_journal_issue 10
_journal_name_full 'Dalton transactions (Cambridge, England : 2003)'
_journal_page_first 4316
_journal_page_last 4326
_journal_paper_doi 10.1039/c5dt04045k
_journal_volume 45
_journal_year 2016
_chemical_formula_moiety '0.5(C44 H24 Br3.04 N4 O16 Zn4)'
_chemical_formula_sum 'C22 H18.48 Br1.52 N2 O8 Zn2'
_chemical_formula_weight 691.07
_chemical_name_systematic
;
 ?
;
_space_group_crystal_system orthorhombic
_space_group_IT_number 65
_space_group_name_Hall '-A 2 2'
_space_group_name_H-M_alt 'A m m m'
_symmetry_space_group_name_Hall '-A 2 2'
_symmetry_space_group_name_H-M 'A m m m'
_atom_sites_solution_hydrogens geom
_audit_creation_date 2015-11-13
_audit_creation_method
;
Olex2 1.2
(compiled 2015.09.30 svn.r3233 for OlexSys, GUI svn.r5103)
;
_audit_update_record
;
2015-11-13 deposited with the CCDC.
2015-12-02 downloaded from the CCDC.
;
_cell_angle_alpha 90
_cell_angle_beta 90
_cell_angle_gamma 90
_cell_formula_units_Z 2
_cell_length_a 9.6342(14)
_cell_length_b 16.488(3)
_cell_length_c 14.229(3)
_cell_measurement_reflns_used 889
_cell_measurement_temperature 298(2)
_cell_measurement_theta_max 69.0000
_cell_measurement_theta_min 4.5920
_cell_volume 2260.3(7)
_computing_cell_refinement
;
CrysAlisPro, Agilent Technologies,
Version 1.171.37.35 (release 13-08-2014 CrysAlis171 .NET)
(compiled Aug 13 2014,18:06:01)
;
_computing_data_collection
;
CrysAlisPro, Agilent Technologies,
Version 1.171.37.35 (release 13-08-2014 CrysAlis171 .NET)
(compiled Aug 13 2014,18:06:01)
;
_computing_data_reduction
;
CrysAlisPro, Agilent Technologies,
Version 1.171.37.35 (release 13-08-2014 CrysAlis171 .NET)
(compiled Aug 13 2014,18:06:01)
;
_computing_molecular_graphics 'Olex2 (Dolomanov et al., 2009)'
_computing_publication_material 'Olex2 (Dolomanov et al., 2009)'
_computing_structure_refinement 'ShelXL (Sheldrick, 2015)'
_computing_structure_solution 'olex2.solve (Bourhis et al., 2015)'
_diffrn_ambient_environment air
_diffrn_ambient_temperature 298(2)
_diffrn_detector 'CCD plate'
_diffrn_detector_area_resol_mean 8.1150
_diffrn_detector_type EosS2
_diffrn_measured_fraction_theta_full 0.993
_diffrn_measured_fraction_theta_max 0.970
_diffrn_measurement_device 'four-circle diffractometer'
_diffrn_measurement_device_type 'SuperNova, Dual, Cu at zero, EosS2'
_diffrn_measurement_method '\w scans'
_diffrn_radiation_monochromator mirror
_diffrn_radiation_probe x-ray
_diffrn_radiation_type CuK\a
_diffrn_radiation_wavelength 1.54184
_diffrn_reflns_av_R_equivalents 0.0532
_diffrn_reflns_av_unetI/netI 0.0614
_diffrn_reflns_laue_measured_fraction_full 0.993
_diffrn_reflns_laue_measured_fraction_max 0.970
_diffrn_reflns_limit_h_max 11
_diffrn_reflns_limit_h_min -9
_diffrn_reflns_limit_k_max 11
_diffrn_reflns_limit_k_min -19
_diffrn_reflns_limit_l_max 17
_diffrn_reflns_limit_l_min -17
_diffrn_reflns_number 2827
_diffrn_reflns_point_group_measured_fraction_full 0.993
_diffrn_reflns_point_group_measured_fraction_max 0.970
_diffrn_reflns_theta_full 67.684
_diffrn_reflns_theta_max 71.351
_diffrn_reflns_theta_min 4.590
_diffrn_source 'sealed X-ray tube'
_diffrn_source_type 'SuperNova (Cu) X-ray Source'
_exptl_absorpt_coefficient_mu 3.122
_exptl_absorpt_correction_T_max 1.00000
_exptl_absorpt_correction_T_min 0.54896
_exptl_absorpt_correction_type multi-scan
_exptl_absorpt_process_details
;
CrysAlisPro, Agilent Technologies,
Version 1.171.37.35 (release 13-08-2014 CrysAlis171 .NET)
(compiled Aug 13 2014,18:06:01)

Empirical absorption correction using spherical harmonics,
 implemented in SCALE3 ABSPACK scaling algorithm.
;
_exptl_crystal_colour colorless
_exptl_crystal_density_diffrn 1.015
_exptl_crystal_description block
_exptl_crystal_F_000 683
_exptl_crystal_size_max 0.1363
_exptl_crystal_size_mid 0.0647
_exptl_crystal_size_min 0.0643
_refine_diff_density_max 1.313
_refine_diff_density_min -0.718
_refine_diff_density_rms 0.142
_refine_ls_extinction_method none
_refine_ls_goodness_of_fit_ref 1.121
_refine_ls_hydrogen_treatment constr
_refine_ls_matrix_type full
_refine_ls_number_parameters 90
_refine_ls_number_reflns 1229
_refine_ls_number_restraints 30
_refine_ls_restrained_S_all 1.130
_refine_ls_R_factor_all 0.0981
_refine_ls_R_factor_gt 0.0905
_refine_ls_shift/su_max 0.000
_refine_ls_shift/su_mean 0.000
_refine_ls_structure_factor_coef Fsqd
_refine_ls_weighting_details 'w=1/[\s^2^(Fo^2^)+(0.1916P)^2^+0.1827P] where P=(Fo^2^+2Fc^2^)/3'
_refine_ls_weighting_scheme calc
_refine_ls_wR_factor_gt 0.2471
_refine_ls_wR_factor_ref 0.2562
_reflns_Friedel_coverage 0.000
_reflns_number_gt 1069
_reflns_number_total 1229
_reflns_threshold_expression 'I > 2\s(I)'
_cod_data_source_file c5dt04045k2.cif
_cod_data_source_block s15lkc31
_cod_depositor_comments 'Adding full bibliography for 7037655--7037663.cif.'
_cod_original_cell_volume 2260.2(8)
_cod_database_code 7037663
_shelxl_version_number 2014-3
_shelx_space_group_comment
;
The symmetry employed for this shelxl refinement is uniquely defined
by the following loop, which should always be used as a source of
symmetry information in preference to the above space-group names.
They are only intended as comments.
;
_olex2_refinement_description
;
1. Fixed Uiso
 At 1.2 times of:
  All C(H,H) groups
2. Uiso/Uaniso restraints and constraints
Uanis(C4) \\sim Ueq, Uanis(C5) \\sim Ueq, Uanis(C6) \\sim Ueq: with sigma of
0.02 and sigma for terminal atoms of 0.04
Uanis(Br1B) \\sim Ueq, Uanis(Br1A) \\sim Ueq: with sigma of 0.03 and sigma for
terminal atoms of 0.06
3. Others
 Fixed Sof: Br1A(0.135) Br1B(0.055) C3(0.5) C3A(0.5) C4(0.305) H4A(0.305)
 H4B(0.305) C5(0.305) H5A(0.305) H5B(0.305) C6(0.14) H6A(0.14) H6B(0.14)
4.a Secondary CH2 refined with riding coordinates:
 C4(H4A,H4B), C5(H5A,H5B), C6(H6A,H6B)
;
_olex2_submission_special_instructions 'No special instructions were received'

loop_
_space_group_symop_operation_xyz
'x, y, z'
'-x, -y, z'
'x, -y, -z'
'-x, y, -z'
'x, y+1/2, z+1/2'
'-x, -y+1/2, z+1/2'
'x, -y+1/2, -z+1/2'
'-x, y+1/2, -z+1/2'
'-x, -y, -z'
'x, y, -z'
'-x, y, z'
'x, -y, z'
'-x, -y+1/2, -z+1/2'
'x, y+1/2, -z+1/2'
'-x, y+1/2, z+1/2'
'x, -y+1/2, z+1/2'

loop_
_atom_site_label
_atom_site_type_symbol
_atom_site_fract_x
_atom_site_fract_y
_atom_site_fract_z
_atom_site_U_iso_or_equiv
_atom_site_adp_type
_atom_site_occupancy
_atom_site_site_symmetry_order
_atom_site_calc_flag
_atom_site_refinement_flags_posn
_atom_site_refinement_flags_adp
_atom_site_refinement_flags_occupancy
_atom_site_disorder_assembly
_atom_site_disorder_group
Br1A Br 0.2294(14) 0.1252(8) 0.2763(10) 0.221(9) Uani 0.135 1 d . U . A 2
Br1B Br 0.231(3) 0.2488(13) 0.098(2) 0.189(15) Uani 0.055 1 d . U . B 1
Zn1 Zn 0.34680(11) 0.0000 0.0000 0.0393(5) Uani 1 4 d S T P C .
O1 O 0.3852(5) 0.0854(3) 0.0978(4) 0.0865(17) Uani 1 1 d . . . . .
N1 N 0.1330(8) 0.0000 0.0000 0.0460(17) Uani 1 4 d S T P . .
C1 C 0.5000 0.1114(5) 0.1237(6) 0.0603(19) Uani 1 2 d S T P . .
C2 C 0.5000 0.1819(6) 0.1904(8) 0.081(3) Uani 1 2 d S T P . .
C3 C 0.390(2) 0.1991(14) 0.2484(17) 0.099(8) Uani 0.5 1 d . . . A 2
C3A C 0.3879(19) 0.2297(12) 0.1970(14) 0.092(7) Uani 0.5 1 d . . . B 1
C4 C 0.0791(19) 0.0812(11) 0.0254(15) 0.061(6) Uani 0.305 1 d . U . C 1
H4A H 0.1127 0.1210 -0.0193 0.073 Uiso 0.305 1 calc R . . C 1
H4B H 0.1127 0.0962 0.0873 0.073 Uiso 0.305 1 calc R . . C 1
C5 C 0.0802(15) 0.0540(11) 0.0780(12) 0.052(4) Uani 0.305 1 d . U . C 2
H5A H 0.1142 0.1089 0.0689 0.063 Uiso 0.305 1 calc R . . C 2
H5B H 0.1142 0.0345 0.1380 0.063 Uiso 0.305 1 calc R . . C 2
C6 C 0.080(4) 0.0000 0.095(2) 0.069(8) Uani 0.28 2 d S TU P C 3
H6A H 0.1131 0.0476 0.1275 0.083 Uiso 0.14 1 calc R . . C 3
H6B H 0.1131 -0.0476 0.1275 0.083 Uiso 0.14 1 calc R . . C 3

loop_
_atom_site_aniso_label
_atom_site_aniso_U_11
_atom_site_aniso_U_22
_atom_site_aniso_U_33
_atom_site_aniso_U_23
_atom_site_aniso_U_13
_atom_site_aniso_U_12
Br1A 0.186(10) 0.246(13) 0.232(12) -0.178(12) 0.149(10) -0.166(10)
Br1B 0.19(2) 0.119(13) 0.26(3) -0.125(17) -0.17(2) 0.089(15)
Zn1 0.0207(7) 0.0427(7) 0.0547(7) 0.000 0.000 0.000
O1 0.042(2) 0.096(3) 0.123(4) -0.071(3) 0.000(2) -0.003(2)
N1 0.022(3) 0.052(4) 0.064(4) 0.000 0.000 0.000
C1 0.040(4) 0.064(4) 0.076(4) -0.031(4) 0.000 0.000
C2 0.054(5) 0.083(5) 0.107(7) -0.051(6) 0.000 0.000
C3 0.053(9) 0.121(18) 0.123(14) -0.063(14) 0.022(11) -0.030(11)
C3A 0.040(7) 0.102(14) 0.133(16) -0.067(13) -0.033(10) 0.015(8)
C4 0.043(8) 0.059(7) 0.080(15) -0.001(8) -0.005(8) 0.000(7)
C5 0.019(7) 0.081(12) 0.057(9) -0.029(9) -0.005(6) -0.006(7)
C6 0.046(14) 0.097(16) 0.065(13) 0.000 -0.008(12) 0.000

loop_
_atom_type_symbol
_atom_type_description
_atom_type_scat_dispersion_real
_atom_type_scat_dispersion_imag
_atom_type_scat_source
Br Br -0.6763 1.2805 'International Tables Vol C Tables 4.2.6.8 and 6.1.1.4'
C C 0.0181 0.0091 'International Tables Vol C Tables 4.2.6.8 and 6.1.1.4'
N N 0.0311 0.0180 'International Tables Vol C Tables 4.2.6.8 and 6.1.1.4'
O O 0.0492 0.0322 'International Tables Vol C Tables 4.2.6.8 and 6.1.1.4'
Zn Zn -1.5491 0.6778 'International Tables Vol C Tables 4.2.6.8 and 6.1.1.4'
H H 0.0000 0.0000 'International Tables Vol C Tables 4.2.6.8 and 6.1.1.4'

loop_
_geom_angle_atom_site_label_1
_geom_angle_atom_site_label_2
_geom_angle_atom_site_label_3
_geom_angle
_geom_angle_site_symmetry_1
_geom_angle_site_symmetry_3
O1 Zn1 Zn1 79.41(13) 10 9_655
O1 Zn1 Zn1 79.41(13) . 9_655
O1 Zn1 Zn1 79.41(13) 3 9_655
O1 Zn1 Zn1 79.41(13) 12 9_655
O1 Zn1 O1 88.7(4) 3 10
O1 Zn1 O1 87.4(4) 3 12
O1 Zn1 O1 87.4(4) . 10
O1 Zn1 O1 158.8(3) . 3
O1 Zn1 O1 88.7(4) . 12
O1 Zn1 O1 158.8(3) 12 10
O1 Zn1 N1 100.59(13) 12 .
O1 Zn1 N1 100.59(13) 10 .
O1 Zn1 N1 100.59(13) . .
O1 Zn1 N1 100.59(13) 3 .
N1 Zn1 Zn1 180.0 . 9_655
C1 O1 Zn1 127.6(4) . .
C4 N1 Zn1 110.5(8) . .
C4 N1 Zn1 110.5(8) 10 .
C4 N1 Zn1 110.5(8) 3 .
C4 N1 Zn1 110.5(8) 12 .
C4 N1 C4 138.9(16) 12 10
C4 N1 C4 28.3(16) . 10
C4 N1 C4 138.9(16) 3 .
C4 N1 C4 129.4(16) 12 .
C4 N1 C4 28.3(16) 3 12
C4 N1 C4 129.4(16) 3 10
C5 N1 Zn1 109.7(6) 12 .
C5 N1 Zn1 109.7(6) . .
C5 N1 Zn1 109.7(6) 3 .
C5 N1 Zn1 109.7(6) 10 .
C5 N1 C5 72.2(15) . 12
C5 N1 C5 94.5(15) 12 3
C5 N1 C5 140.7(12) . 3
C5 N1 C5 72.2(15) 3 10
C5 N1 C5 140.7(12) 12 10
C5 N1 C5 94.5(15) . 10
C6 N1 Zn1 110.9(14) . .
C6 N1 Zn1 110.9(14) 10 .
C6 N1 C6 138(3) . 10
O1 C1 O1 125.8(7) . 11_655
O1 C1 C2 117.1(3) 11_655 .
O1 C1 C2 117.1(3) . .
C3 C2 C1 122.7(10) . .
C3 C2 C1 122.7(10) 11_655 .
C3 C2 C3 101(2) 11_655 .
C3A C2 C1 120.0(8) . .
C3A C2 C1 120.0(8) 11_655 .
C3A C2 C3A 107.4(19) 11_655 .
C2 C3 Br1A 126.0(14) . .
C2 C3 C3 102.9(18) . 7
C3 C3 Br1A 127.0(9) 7 .
C2 C3A Br1B 128.5(15) . .
C2 C3A C3A 107.6(15) . 7
C3A C3A Br1B 123.8(12) 7 .
N1 C4 C4 110.5(8) . 11
N1 C4 H4A 109.5 . .
N1 C4 H4B 109.5 . .
C4 C4 H4A 109.5 11 .
C4 C4 H4B 109.5 11 .
H4A C4 H4B 108.1 . .
N1 C5 C5 109.7(6) . 11
N1 C5 H5A 109.7 . .
N1 C5 H5B 109.7 . .
C5 C5 H5A 109.7 11 .
C5 C5 H5B 109.7 11 .
H5A C5 H5B 108.2 . .
N1 C6 C6 110.9(14) . 2
N1 C6 H6A 109.5 . .
N1 C6 H6B 109.5 . .
C6 C6 H6A 109.5 2 .
C6 C6 H6B 109.5 2 .
H6A C6 H6B 108.0 . .

loop_
_geom_bond_atom_site_label_1
_geom_bond_atom_site_label_2
_geom_bond_distance
_geom_bond_site_symmetry_2
Br1A C3 2.01(2) .
Br1B C3A 2.09(2) .
Zn1 Zn1 2.952(2) 9_655
Zn1 O1 2.014(4) 12
Zn1 O1 2.014(4) 10
Zn1 O1 2.014(4) .
Zn1 O1 2.014(4) 3
Zn1 N1 2.060(8) .
O1 C1 1.242(5) .
N1 C4 1.480(19) 10
N1 C4 1.480(19) 3
N1 C4 1.480(19) .
N1 C4 1.480(19) 12
N1 C5 1.511(15) 3
N1 C5 1.511(15) 10
N1 C5 1.511(15) 12
N1 C5 1.511(15) .
N1 C6 1.44(4) .
N1 C6 1.44(4) 10
C1 O1 1.242(5) 11_655
C1 C2 1.500(10) .
C2 C3 1.37(2) 11_655
C2 C3 1.37(2) .
C2 C3A 1.340(18) 11_655
C2 C3A 1.340(18) .
C3 C3 1.68(5) 7
C3A C3A 1.65(4) 7
C4 C4 1.52(4) 11
C4 H4A 0.9700 .
C4 H4B 0.9700 .
C5 C5 1.54(3) 11
C5 H5A 0.9700 .
C5 H5B 0.9700 .
C6 C6 1.53(7) 2
C6 H6A 0.9700 .
C6 H6B 0.9700 .

loop_
_geom_torsion_atom_site_label_1
_geom_torsion_atom_site_label_2
_geom_torsion_atom_site_label_3
_geom_torsion_atom_site_label_4
_geom_torsion
_geom_torsion_site_symmetry_1
_geom_torsion_site_symmetry_4
Zn1 O1 C1 O1 -4.9(17) . 11_655
Zn1 O1 C1 C2 173.5(7) . .
Zn1 N1 C4 C4 179.999(1) . 11
Zn1 N1 C5 C5 179.999(2) . 11
Zn1 N1 C6 C6 180.000(1) . 2
O1 C1 C2 C3 -24(2) 11_655 11_655
O1 C1 C2 C3 157.3(17) . 11_655
O1 C1 C2 C3 -157.3(17) 11_655 .
O1 C1 C2 C3 24(2) . .
O1 C1 C2 C3A 157.8(16) 11_655 .
O1 C1 C2 C3A -157.8(16) . 11_655
O1 C1 C2 C3A 21(2) 11_655 11_655
O1 C1 C2 C3A -21(2) . .
C1 C2 C3 Br1A 13(3) . .
C1 C2 C3 C3 -144.9(13) . 7
C1 C2 C3A Br1B -23(3) . .
C1 C2 C3A C3A 153.9(13) . 7
C3 C2 C3 Br1A -127.9(14) 11_655 .
C3 C2 C3 C3 74(3) 11_655 7
C3 C2 C3A Br1B -129(4) . .
C3 C2 C3A Br1B 158(2) 11_655 .
C3 C2 C3A C3A 47.9(18) . 7
C3 C2 C3A C3A -24(3) 11_655 7
C3A C2 C3 Br1A -164.8(16) 11_655 .
C3A C2 C3 Br1A 112(3) . .
C3A C2 C3 C3 37(3) 11_655 7
C3A C2 C3 C3 -47(2) . 7
C3A C2 C3A Br1B 118.3(19) 11_655 .
C3A C2 C3A C3A -64(3) 11_655 7
C4 N1 C4 C4 -0.002(1) 3 11
C4 N1 C4 C4 84.6(4) 10 11
C4 N1 C4 C4 -37.6(19) 12 11
C4 N1 C5 C5 -43.3(11) 3 11
C4 N1 C5 C5 -62.0(9) 12 11
C4 N1 C5 C5 76.6(10) 10 11
C4 N1 C5 C5 82.2(17) . 11
C4 N1 C6 C6 65.3(8) 10 2
C4 N1 C6 C6 -75.1(10) 12 2
C4 N1 C6 C6 75.1(10) . 2
C4 N1 C6 C6 -65.3(8) 3 2
C5 N1 C4 C4 -62.6(9) 12 11
C5 N1 C4 C4 78.0(8) 10 11
C5 N1 C4 C4 43.6(10) 3 11
C5 N1 C4 C4 -85.0(16) . 11
C5 N1 C5 C5 67.2(8) 10 11
C5 N1 C5 C5 -0.002(2) 3 11
C5 N1 C5 C5 -74.9(6) 12 11
C5 N1 C6 C6 45.6(10) 10 2
C5 N1 C6 C6 -85(2) 12 2
C5 N1 C6 C6 -45.6(10) 3 2
C5 N1 C6 C6 85(2) . 2
C6 N1 C4 C4 65.0(13) 10 11
C6 N1 C4 C4 -74.6(15) . 11
C6 N1 C5 C5 45.2(14) 10 11
C6 N1 C5 C5 -81(3) . 11
C6 N1 C6 C6 0.000(2) 10 2
